data_4082835
loop_
_publ_author_name
'Cook, Timothy D.'
'Fanwick, Phillip E.'
'Ren, Tong'

_publ_section_title
;
 Unsymmetric Mononuclear and Bridged Dinuclear CoIII(cyclam) Acetylides
;
_journal_issue 18
_journal_name_full Organometallics
_journal_page_first 4621
_journal_paper_doi 10.1021/om401231j
_journal_volume 33
_journal_year 2014
_chemical_formula_moiety 'C23 H38 Co1 N4 Si1,Cl1,C1 H1 Cl3,H2 O1'
_chemical_formula_sum 'C24 H41 Cl4 Co N4 O Si'
_chemical_formula_weight 630.43
_chemical_name_systematic
;
 ?
;
_space_group_crystal_system monoclinic
_space_group_IT_number 14
_space_group_name_Hall '-P 2yn'
_space_group_name_H-M_alt 'P 1 21/n 1'
_symmetry_space_group_name_Hall '-P 2yn'
_symmetry_space_group_name_H-M 'P 1 21/n 1'
_atom_sites_solution_hydrogens mixed
_atom_sites_solution_primary heavy
_atom_sites_solution_secondary difmap
_audit_creation_method SHELXL-2013
_cell_angle_alpha 90
_cell_angle_beta 97.6410(10)
_cell_angle_gamma 90
_cell_formula_units_Z 4
_cell_length_a 9.4442(2)
_cell_length_b 26.1848(7)
_cell_length_c 12.8480(3)
_cell_measurement_reflns_used 31081
_cell_measurement_temperature 150(2)
_cell_measurement_theta_max 27.471
_cell_measurement_theta_min 1.555
_cell_volume 3149.03(13)
_computing_cell_refinement 'HKL2000 (Otwinowski & Minor, 1997)'
_computing_data_collection 'Nonius Collect (Nonius, 1998)'
_computing_data_reduction 'HKL2000 (Otwinowski & Minor, 1997)'
_computing_publication_material 'local programs'
_computing_structure_refinement 'SHELXL-2013 (Sheldrick, 2013)'
_computing_structure_solution 'DIRDIF/PATTY (Burskens, et. al,. 2008)'
_diffrn_ambient_temperature 150(2)
_diffrn_measured_fraction_theta_full 0.998
_diffrn_measured_fraction_theta_max 0.993
_diffrn_measurement_device_type 'Nonius KappaCCD'
_diffrn_measurement_method '\w and \f'
_diffrn_radiation_type MoK\a
_diffrn_radiation_wavelength 0.71073
_diffrn_reflns_av_R_equivalents 0.041
_diffrn_reflns_av_unetI/netI 0.0378
_diffrn_reflns_Laue_measured_fraction_full 0.998
_diffrn_reflns_Laue_measured_fraction_max 0.993
_diffrn_reflns_limit_h_max 12
_diffrn_reflns_limit_h_min 0
_diffrn_reflns_limit_k_max 33
_diffrn_reflns_limit_k_min 0
_diffrn_reflns_limit_l_max 16
_diffrn_reflns_limit_l_min -16
_diffrn_reflns_number 31081
_diffrn_reflns_point_group_measured_fraction_full 0.998
_diffrn_reflns_point_group_measured_fraction_max 0.993
_diffrn_reflns_theta_full 25.242
_diffrn_reflns_theta_max 27.471
_diffrn_reflns_theta_min 1.555
_diffrn_source 'fine focus tube'
_exptl_absorpt_coefficient_mu 0.946
_exptl_absorpt_correction_T_max 0.753
_exptl_absorpt_correction_T_min 0.657
_exptl_absorpt_correction_type multi-scan
_exptl_absorpt_process_details 'SCALEPACK (Otwinowski & Minor, 1997)'
_exptl_crystal_colour orange
_exptl_crystal_density_diffrn 1.330
_exptl_crystal_description chunk
_exptl_crystal_F_000 1320
_exptl_crystal_size_max 0.600
_exptl_crystal_size_mid 0.360
_exptl_crystal_size_min 0.300
_refine_diff_density_max 0.897
_refine_diff_density_min -0.678
_refine_diff_density_rms 0.181
_refine_ls_extinction_method none
_refine_ls_goodness_of_fit_ref 1.127
_refine_ls_hydrogen_treatment mixed
_refine_ls_matrix_type full
_refine_ls_number_parameters 343
_refine_ls_number_reflns 7155
_refine_ls_number_restraints 0
_refine_ls_restrained_S_all 1.127
_refine_ls_R_factor_all 0.0742
_refine_ls_R_factor_gt 0.0513
_refine_ls_shift/su_max 0.000
_refine_ls_shift/su_mean 0.000
_refine_ls_structure_factor_coef Fsqd
_refine_ls_weighting_details 'w=1/[\s^2^(Fo^2^)+(0.1131P)^2^+0.7046P] where P=(Fo^2^+2Fc^2^)/3'
_refine_ls_weighting_scheme calc
_refine_ls_wR_factor_gt 0.1641
_refine_ls_wR_factor_ref 0.1850
_reflns_Friedel_coverage 0.000
_reflns_number_gt 5275
_reflns_number_total 7155
_reflns_threshold_expression 'I > 2\s(I)'
_cod_data_source_file om401231j_si_002.cif
_cod_data_source_block TC125A
_cod_database_code 4082835
_shelx_space_group_comment
;
The symmetry employed for this shelxl refinement is uniquely defined
by the following loop, which should always be used as a source of
symmetry information in preference to the above space-group names.
They are only intended as comments.
;
_shelx_estimated_absorpt_t_min 0.601
_shelx_estimated_absorpt_t_max 0.765
_shelxl_version_number 2013-3

loop_
_space_group_symop_operation_xyz
'x, y, z'
'-x+1/2, y+1/2, -z+1/2'
'-x, -y, -z'
'x-1/2, -y-1/2, z-1/2'

loop_
_atom_site_label
_atom_site_type_symbol
_atom_site_fract_x
_atom_site_fract_y
_atom_site_fract_z
_atom_site_U_iso_or_equiv
_atom_site_adp_type
_atom_site_occupancy
_atom_site_site_symmetry_order
_atom_site_calc_flag
_atom_site_refinement_flags_posn
_atom_site_refinement_flags_adp
Co1 Co 0.60108(4) 0.19012(2) 0.36944(3) 0.02853(15) Uani 1 1 d . .
Cl1 Cl 0.13139(8) 0.22739(3) 0.21020(6) 0.0390(2) Uani 1 1 d . .
Cl2 Cl 0.19812(18) 0.11150(6) 0.66839(11) 0.0989(5) Uani 1 1 d . .
Cl3 Cl 0.2809(2) 0.01460(6) 0.7614(2) 0.1430(8) Uani 1 1 d . .
Cl4 Cl 0.07341(18) 0.07568(6) 0.84659(14) 0.1071(5) Uani 1 1 d . .
Si1 Si 0.23269(10) 0.05620(4) 0.27585(7) 0.0422(2) Uani 1 1 d . .
O1 O 0.0503(3) 0.18775(12) 0.4262(2) 0.0454(6) Uani 1 1 d . .
N1 N 0.4427(2) 0.23992(9) 0.34492(18) 0.0304(5) Uani 1 1 d . .
N2 N 0.6331(3) 0.19201(9) 0.21978(19) 0.0324(5) Uani 1 1 d . .
N3 N 0.7577(3) 0.13887(10) 0.3889(2) 0.0358(6) Uani 1 1 d . .
N4 N 0.5624(3) 0.18874(10) 0.5176(2) 0.0321(5) Uani 1 1 d . .
C1 C 0.7374(3) 0.24469(11) 0.4036(2) 0.0311(6) Uani 1 1 d . .
C2 C 0.8188(3) 0.28007(11) 0.4237(2) 0.0308(6) Uani 1 1 d . .
C3 C 0.9119(3) 0.32363(11) 0.4449(2) 0.0305(6) Uani 1 1 d . .
C4 C 0.4636(3) 0.13588(11) 0.3345(2) 0.0333(6) Uani 1 1 d . .
C5 C 0.3744(3) 0.10351(12) 0.3087(2) 0.0386(7) Uani 1 1 d . .
C6 C 0.8914(3) 0.35818(11) 0.5245(2) 0.0364(7) Uani 1 1 d . .
H6 H 0.8181 0.3522 0.5670 0.044 Uiso 1 1 calc R U
C7 C 0.9771(4) 0.40110(12) 0.5419(3) 0.0444(8) Uani 1 1 d . .
H7 H 0.9614 0.4246 0.5955 0.053 Uiso 1 1 calc R U
C8 C 1.0861(4) 0.40974(13) 0.4809(3) 0.0483(8) Uani 1 1 d . .
H8 H 1.1450 0.4392 0.4925 0.058 Uiso 1 1 calc R U
C9 C 1.1078(3) 0.37519(13) 0.4037(3) 0.0440(7) Uani 1 1 d . .
H9 H 1.1828 0.3809 0.3625 0.053 Uiso 1 1 calc R U
C10 C 1.0230(3) 0.33284(11) 0.3851(2) 0.0357(6) Uani 1 1 d . .
H10 H 1.0397 0.3096 0.3313 0.043 Uiso 1 1 calc R U
C11 C 0.1024(4) 0.07943(15) 0.1637(3) 0.0539(9) Uani 1 1 d . .
H11A H 0.0812 0.1156 0.1743 0.081 Uiso 1 1 calc R U
H11B H 0.0141 0.0595 0.1599 0.081 Uiso 1 1 calc R U
H11C H 0.1436 0.0755 0.0981 0.081 Uiso 1 1 calc R U
C12 C 0.3105(4) -0.00524(14) 0.2372(3) 0.0607(10) Uani 1 1 d . .
H12A H 0.3476 -0.0009 0.1700 0.091 Uiso 1 1 calc R U
H12B H 0.2365 -0.0317 0.2300 0.091 Uiso 1 1 calc R U
H12C H 0.3885 -0.0155 0.2912 0.091 Uiso 1 1 calc R U
C13 C 0.1427(4) 0.04483(15) 0.3944(3) 0.0556(9) Uani 1 1 d . .
H13A H 0.2121 0.0313 0.4511 0.083 Uiso 1 1 calc R U
H13B H 0.0650 0.0202 0.3774 0.083 Uiso 1 1 calc R U
H13C H 0.1037 0.0771 0.4168 0.083 Uiso 1 1 calc R U
C14 C 0.4621(3) 0.28519(11) 0.2787(2) 0.0342(6) Uani 1 1 d . .
H14A H 0.5436 0.3057 0.3123 0.041 Uiso 1 1 calc R U
H14B H 0.3753 0.3068 0.2733 0.041 Uiso 1 1 calc R U
C15 C 0.4893(3) 0.26940(12) 0.1702(2) 0.0387(7) Uani 1 1 d . .
H15A H 0.4874 0.3003 0.1256 0.046 Uiso 1 1 calc R U
H15B H 0.4104 0.2469 0.1396 0.046 Uiso 1 1 calc R U
C16 C 0.6295(3) 0.24188(12) 0.1664(2) 0.0358(7) Uani 1 1 d . .
H16A H 0.6440 0.2367 0.0923 0.043 Uiso 1 1 calc R U
H16B H 0.7088 0.2633 0.2003 0.043 Uiso 1 1 calc R U
C17 C 0.7671(3) 0.16454(13) 0.2095(2) 0.0394(7) Uani 1 1 d . .
H17A H 0.8503 0.1873 0.2284 0.047 Uiso 1 1 calc R U
H17B H 0.7674 0.1528 0.1362 0.047 Uiso 1 1 calc R U
C18 C 0.7747(3) 0.11938(12) 0.2832(2) 0.0400(7) Uani 1 1 d . .
H18A H 0.6978 0.0947 0.2593 0.048 Uiso 1 1 calc R U
H18B H 0.8679 0.1018 0.2849 0.048 Uiso 1 1 calc R U
C19 C 0.7491(4) 0.09695(12) 0.4645(3) 0.0442(8) Uani 1 1 d . .
H19A H 0.8383 0.0767 0.4707 0.053 Uiso 1 1 calc R U
H19B H 0.6688 0.0741 0.4382 0.053 Uiso 1 1 calc R U
C20 C 0.7273(3) 0.11707(13) 0.5719(2) 0.0446(8) Uani 1 1 d . .
H20A H 0.8010 0.1432 0.5936 0.053 Uiso 1 1 calc R U
H20B H 0.7416 0.0887 0.6232 0.053 Uiso 1 1 calc R U
C21 C 0.5806(3) 0.14035(13) 0.5761(2) 0.0419(7) Uani 1 1 d . .
H21A H 0.5062 0.1159 0.5461 0.050 Uiso 1 1 calc R U
H21B H 0.5676 0.1465 0.6502 0.050 Uiso 1 1 calc R U
C22 C 0.4168(3) 0.20920(13) 0.5181(2) 0.0371(7) Uani 1 1 d . .
H22A H 0.4011 0.2184 0.5904 0.044 Uiso 1 1 calc R U
H22B H 0.3446 0.1835 0.4905 0.044 Uiso 1 1 calc R U
C23 C 0.4058(3) 0.25577(12) 0.4490(2) 0.0357(7) Uani 1 1 d . .
H23A H 0.3075 0.2697 0.4416 0.043 Uiso 1 1 calc R U
H23B H 0.4727 0.2825 0.4799 0.043 Uiso 1 1 calc R U
C24 C 0.2275(5) 0.07647(17) 0.7837(4) 0.0704(12) Uani 1 1 d . .
H24 H 0.3057 0.0935 0.8316 0.085 Uiso 1 1 calc R U
H1N H 0.358(3) 0.2236(11) 0.312(2) 0.029(7) Uiso 1 1 d . .
H1W H 0.062(5) 0.1904(16) 0.365(4) 0.072(15) Uiso 1 1 d . .
H2N H 0.559(3) 0.1736(11) 0.189(2) 0.022(7) Uiso 1 1 d . .
H2W H 0.027(6) 0.215(2) 0.429(5) 0.09(2) Uiso 1 1 d . .
H3N H 0.830(3) 0.1571(12) 0.405(2) 0.033(9) Uiso 1 1 d . .
H4N H 0.613(4) 0.2095(14) 0.554(3) 0.039(9) Uiso 1 1 d . .

loop_
_atom_site_aniso_label
_atom_site_aniso_U_11
_atom_site_aniso_U_22
_atom_site_aniso_U_33
_atom_site_aniso_U_23
_atom_site_aniso_U_13
_atom_site_aniso_U_12
Co1 0.0270(2) 0.0335(3) 0.0254(2) -0.00069(14) 0.00474(15) -0.00224(15)
Cl1 0.0339(4) 0.0494(5) 0.0331(4) 0.0040(3) 0.0027(3) -0.0018(3)
Cl2 0.1279(12) 0.0944(10) 0.0795(9) -0.0013(7) 0.0328(8) 0.0096(8)
Cl3 0.1216(13) 0.0644(9) 0.235(2) -0.0253(11) -0.0073(14) 0.0230(9)
Cl4 0.1104(11) 0.1015(11) 0.1160(12) 0.0090(9) 0.0395(9) -0.0132(9)
Si1 0.0433(5) 0.0414(5) 0.0435(5) -0.0056(4) 0.0116(4) -0.0101(4)
O1 0.0423(13) 0.0575(18) 0.0363(14) 0.0036(11) 0.0050(10) -0.0038(12)
N1 0.0278(12) 0.0383(13) 0.0255(12) -0.0005(10) 0.0045(9) -0.0020(10)
N2 0.0312(13) 0.0372(14) 0.0292(13) -0.0038(10) 0.0050(10) -0.0032(10)
N3 0.0324(13) 0.0376(14) 0.0375(14) 0.0008(11) 0.0047(11) -0.0008(12)
N4 0.0300(13) 0.0395(14) 0.0268(12) -0.0007(10) 0.0040(10) -0.0031(10)
C1 0.0299(14) 0.0389(16) 0.0246(13) -0.0012(11) 0.0041(11) 0.0019(12)
C2 0.0332(15) 0.0336(15) 0.0258(13) 0.0025(11) 0.0051(11) 0.0020(12)
C3 0.0315(14) 0.0314(14) 0.0270(14) 0.0032(11) -0.0026(11) 0.0004(12)
C4 0.0315(14) 0.0384(16) 0.0311(15) 0.0010(12) 0.0079(12) 0.0001(13)
C5 0.0417(17) 0.0357(16) 0.0404(17) -0.0027(13) 0.0128(13) -0.0028(14)
C6 0.0392(16) 0.0378(16) 0.0322(15) 0.0032(12) 0.0049(12) 0.0026(13)
C7 0.060(2) 0.0339(16) 0.0379(17) -0.0035(13) 0.0030(15) 0.0002(15)
C8 0.059(2) 0.0384(18) 0.0456(19) 0.0027(14) -0.0005(16) -0.0161(15)
C9 0.0452(18) 0.0458(19) 0.0422(17) 0.0053(14) 0.0101(14) -0.0095(15)
C10 0.0415(16) 0.0370(16) 0.0290(14) 0.0011(12) 0.0061(12) 0.0008(13)
C11 0.047(2) 0.067(2) 0.047(2) -0.0047(17) 0.0052(16) -0.0154(17)
C12 0.070(3) 0.045(2) 0.072(3) -0.0089(18) 0.027(2) -0.0073(18)
C13 0.050(2) 0.066(2) 0.053(2) 0.0016(18) 0.0152(17) -0.0119(18)
C14 0.0325(15) 0.0360(16) 0.0337(15) 0.0019(12) 0.0025(12) 0.0000(12)
C15 0.0400(17) 0.0437(18) 0.0324(15) 0.0042(13) 0.0053(12) -0.0017(14)
C16 0.0383(16) 0.0438(17) 0.0258(14) 0.0014(12) 0.0069(12) -0.0050(13)
C17 0.0342(16) 0.0498(19) 0.0365(16) -0.0069(14) 0.0129(13) -0.0002(14)
C18 0.0375(16) 0.0384(17) 0.0458(18) -0.0073(13) 0.0111(13) 0.0040(13)
C19 0.0421(17) 0.0390(17) 0.052(2) 0.0094(14) 0.0082(15) 0.0053(14)
C20 0.0461(18) 0.0469(19) 0.0389(17) 0.0136(14) -0.0010(14) 0.0001(15)
C21 0.0454(17) 0.0511(19) 0.0304(15) 0.0087(13) 0.0097(13) -0.0031(15)
C22 0.0284(14) 0.0546(19) 0.0291(15) -0.0020(13) 0.0070(11) 0.0005(13)
C23 0.0336(15) 0.0441(17) 0.0302(15) -0.0055(12) 0.0077(12) 0.0044(13)
C24 0.070(3) 0.059(3) 0.079(3) -0.011(2) -0.004(2) -0.009(2)

loop_
_atom_type_symbol
_atom_type_description
_atom_type_scat_dispersion_real
_atom_type_scat_dispersion_imag
_atom_type_scat_source
C C 0.0033 0.0016 'International Tables Vol C Tables 4.2.6.8 and 6.1.1.4'
H H 0.0000 0.0000 'International Tables Vol C Tables 4.2.6.8 and 6.1.1.4'
N N 0.0061 0.0033 'International Tables Vol C Tables 4.2.6.8 and 6.1.1.4'
Si Si 0.0817 0.0704 'International Tables Vol C Tables 4.2.6.8 and 6.1.1.4'
Cl Cl 0.1484 0.1585 'International Tables Vol C Tables 4.2.6.8 and 6.1.1.4'
Co Co 0.3494 0.9721 'International Tables Vol C Tables 4.2.6.8 and 6.1.1.4'
O O 0.0106 0.0060 'International Tables Vol C Tables 4.2.6.8 and 6.1.1.4'

loop_
_geom_angle_atom_site_label_1
_geom_angle_atom_site_label_2
_geom_angle_atom_site_label_3
_geom_angle
C1 Co1 C4 179.52(12)
C1 Co1 N1 90.90(11)
C4 Co1 N1 88.68(11)
C1 Co1 N4 89.86(11)
C4 Co1 N4 90.34(11)
N1 Co1 N4 86.15(10)
C1 Co1 N2 91.10(11)
C4 Co1 N2 88.69(11)
N1 Co1 N2 92.21(10)
N4 Co1 N2 178.12(10)
C1 Co1 N3 90.50(12)
C4 Co1 N3 89.92(12)
N1 Co1 N3 177.83(10)
N4 Co1 N3 95.51(10)
N2 Co1 N3 86.10(10)
C5 Si1 C12 110.07(16)
C5 Si1 C13 108.59(16)
C12 Si1 C13 108.60(18)
C5 Si1 C11 110.08(16)
C12 Si1 C11 108.6(2)
C13 Si1 C11 110.92(17)
H1W O1 H2W 93(5)
C14 N1 C23 110.7(2)
C14 N1 Co1 117.99(18)
C23 N1 Co1 107.68(17)
C14 N1 H1N 105.3(18)
C23 N1 H1N 104.0(18)
Co1 N1 H1N 110.2(18)
C16 N2 C17 110.9(2)
C16 N2 Co1 118.38(18)
C17 N2 Co1 108.49(18)
C16 N2 H2N 107.6(18)
C17 N2 H2N 108.9(18)
Co1 N2 H2N 101.9(17)
C19 N3 C18 111.7(2)
C19 N3 Co1 118.7(2)
C18 N3 Co1 106.73(19)
C19 N3 H3N 112(2)
C18 N3 H3N 104(2)
Co1 N3 H3N 102(2)
C21 N4 C22 110.9(2)
C21 N4 Co1 118.76(19)
C22 N4 Co1 106.75(18)
C21 N4 H4N 105(2)
C22 N4 H4N 103(2)
Co1 N4 H4N 111(2)
C2 C1 Co1 177.6(3)
C1 C2 C3 177.6(3)
C6 C3 C10 118.5(3)
C6 C3 C2 120.6(3)
C10 C3 C2 120.9(3)
C5 C4 Co1 176.7(3)
C4 C5 Si1 176.3(3)
C7 C6 C3 120.6(3)
C7 C6 H6 119.7
C3 C6 H6 119.7
C6 C7 C8 120.0(3)
C6 C7 H7 120.0
C8 C7 H7 120.0
C9 C8 C7 119.3(3)
C9 C8 H8 120.3
C7 C8 H8 120.3
C10 C9 C8 121.2(3)
C10 C9 H9 119.4
C8 C9 H9 119.4
C9 C10 C3 120.4(3)
C9 C10 H10 119.8
C3 C10 H10 119.8
Si1 C11 H11A 109.5
Si1 C11 H11B 109.5
H11A C11 H11B 109.5
Si1 C11 H11C 109.5
H11A C11 H11C 109.5
H11B C11 H11C 109.5
Si1 C12 H12A 109.5
Si1 C12 H12B 109.5
H12A C12 H12B 109.5
Si1 C12 H12C 109.5
H12A C12 H12C 109.5
H12B C12 H12C 109.5
Si1 C13 H13A 109.5
Si1 C13 H13B 109.5
H13A C13 H13B 109.5
Si1 C13 H13C 109.5
H13A C13 H13C 109.5
H13B C13 H13C 109.5
N1 C14 C15 111.1(2)
N1 C14 H14A 109.4
C15 C14 H14A 109.4
N1 C14 H14B 109.4
C15 C14 H14B 109.4
H14A C14 H14B 108.0
C14 C15 C16 114.7(3)
C14 C15 H15A 108.6
C16 C15 H15A 108.6
C14 C15 H15B 108.6
C16 C15 H15B 108.6
H15A C15 H15B 107.6
N2 C16 C15 111.9(2)
N2 C16 H16A 109.2
C15 C16 H16A 109.2
N2 C16 H16B 109.2
C15 C16 H16B 109.2
H16A C16 H16B 107.9
N2 C17 C18 107.1(2)
N2 C17 H17A 110.3
C18 C17 H17A 110.3
N2 C17 H17B 110.3
C18 C17 H17B 110.3
H17A C17 H17B 108.5
N3 C18 C17 107.7(2)
N3 C18 H18A 110.2
C17 C18 H18A 110.2
N3 C18 H18B 110.2
C17 C18 H18B 110.2
H18A C18 H18B 108.5
N3 C19 C20 111.5(3)
N3 C19 H19A 109.3
C20 C19 H19A 109.3
N3 C19 H19B 109.3
C20 C19 H19B 109.3
H19A C19 H19B 108.0
C19 C20 C21 113.9(3)
C19 C20 H20A 108.8
C21 C20 H20A 108.8
C19 C20 H20B 108.8
C21 C20 H20B 108.8
H20A C20 H20B 107.7
N4 C21 C20 111.9(2)
N4 C21 H21A 109.2
C20 C21 H21A 109.2
N4 C21 H21B 109.2
C20 C21 H21B 109.2
H21A C21 H21B 107.9
N4 C22 C23 106.4(2)
N4 C22 H22A 110.4
C23 C22 H22A 110.4
N4 C22 H22B 110.4
C23 C22 H22B 110.4
H22A C22 H22B 108.6
N1 C23 C22 107.4(2)
N1 C23 H23A 110.2
C22 C23 H23A 110.2
N1 C23 H23B 110.2
C22 C23 H23B 110.2
H23A C23 H23B 108.5
Cl3 C24 Cl2 111.8(3)
Cl3 C24 Cl4 110.0(3)
Cl2 C24 Cl4 110.5(3)
Cl3 C24 H24 108.1
Cl2 C24 H24 108.1
Cl4 C24 H24 108.1

loop_
_geom_bond_atom_site_label_1
_geom_bond_atom_site_label_2
_geom_bond_distance
Co1 C1 1.934(3)
Co1 C4 1.936(3)
Co1 N1 1.978(2)
Co1 N4 1.985(2)
Co1 N2 1.986(2)
Co1 N3 1.988(3)
Cl2 C24 1.733(5)
Cl3 C24 1.731(5)
Cl4 C24 1.756(5)
Si1 C5 1.831(3)
Si1 C12 1.863(4)
Si1 C13 1.864(4)
Si1 C11 1.868(4)
O1 H1W 0.82(5)
O1 H2W 0.76(6)
N1 C14 1.484(4)
N1 C23 1.485(3)
N1 H1N 0.95(3)
N2 C16 1.473(4)
N2 C17 1.477(4)
N2 H2N 0.90(3)
N3 C19 1.476(4)
N3 C18 1.479(4)
N3 H3N 0.83(3)
N4 C21 1.471(4)
N4 C22 1.476(4)
N4 H4N 0.83(4)
C1 C2 1.210(4)
C2 C3 1.444(4)
C3 C6 1.398(4)
C3 C10 1.402(4)
C4 C5 1.210(4)
C6 C7 1.385(4)
C6 H6 0.9500
C7 C8 1.393(5)
C7 H7 0.9500
C8 C9 1.378(5)
C8 H8 0.9500
C9 C10 1.370(4)
C9 H9 0.9500
C10 H10 0.9500
C11 H11A 0.9800
C11 H11B 0.9800
C11 H11C 0.9800
C12 H12A 0.9800
C12 H12B 0.9800
C12 H12C 0.9800
C13 H13A 0.9800
C13 H13B 0.9800
C13 H13C 0.9800
C14 C15 1.509(4)
C14 H14A 0.9900
C14 H14B 0.9900
C15 C16 1.514(4)
C15 H15A 0.9900
C15 H15B 0.9900
C16 H16A 0.9900
C16 H16B 0.9900
C17 C18 1.511(5)
C17 H17A 0.9900
C17 H17B 0.9900
C18 H18A 0.9900
C18 H18B 0.9900
C19 C20 1.516(5)
C19 H19A 0.9900
C19 H19B 0.9900
C20 C21 1.521(4)
C20 H20A 0.9900
C20 H20B 0.9900
C21 H21A 0.9900
C21 H21B 0.9900
C22 C23 1.504(4)
C22 H22A 0.9900
C22 H22B 0.9900
C23 H23A 0.9900
C23 H23B 0.9900
C24 H24 1.0000

loop_
_geom_hbond_atom_site_label_D
_geom_hbond_atom_site_label_H
_geom_hbond_atom_site_label_A
_geom_hbond_distance_DH
_geom_hbond_distance_HA
_geom_hbond_distance_DA
_geom_hbond_angle_DHA
_geom_hbond_site_symmetry_A
N1 H1N Cl1 0.95(3) 2.36(3) 3.224(2) 151(2) .
O1 H1W Cl1 0.82(5) 2.38(5) 3.152(3) 159(4) .
N3 H3N O1 0.83(3) 2.22(3) 3.025(4) 164(3) 1_655
N4 H4N Cl1 0.83(4) 2.59(4) 3.308(3) 146(3) 4_666
N1 H1N Cl1 0.95(3) 2.36(3) 3.224(2) 151(2) .
O1 H1W Cl1 0.82(5) 2.38(5) 3.152(3) 159(4) .
N3 H3N O1 0.83(3) 2.22(3) 3.025(4) 164(3) 1_655
N4 H4N Cl1 0.83(4) 2.59(4) 3.308(3) 146(3) 4_666
N1 H1N Cl1 0.95(3) 2.36(3) 3.224(2) 151(2) .
O1 H1W Cl1 0.82(5) 2.38(5) 3.152(3) 159(4) .
N3 H3N O1 0.83(3) 2.22(3) 3.025(4) 164(3) 1_655
N4 H4N Cl1 0.83(4) 2.59(4) 3.308(3) 146(3) 4_666
N1 H1N Cl1 0.95(3) 2.36(3) 3.224(2) 151(2) .
O1 H1W Cl1 0.82(5) 2.38(5) 3.152(3) 159(4) .
N3 H3N O1 0.83(3) 2.22(3) 3.025(4) 164(3) 1_655
N4 H4N Cl1 0.83(4) 2.59(4) 3.308(3) 146(3) 4_666

loop_
_geom_torsion_atom_site_label_1
_geom_torsion_atom_site_label_2
_geom_torsion_atom_site_label_3
_geom_torsion_atom_site_label_4
_geom_torsion
C10 C3 C6 C7 1.4(4)
C2 C3 C6 C7 -177.3(3)
C3 C6 C7 C8 -0.9(5)
C6 C7 C8 C9 -0.1(5)
C7 C8 C9 C10 0.7(5)
C8 C9 C10 C3 -0.1(5)
C6 C3 C10 C9 -0.9(4)
C2 C3 C10 C9 177.8(3)
C23 N1 C14 C15 -176.0(2)
Co1 N1 C14 C15 59.3(3)
N1 C14 C15 C16 -66.6(3)
C17 N2 C16 C15 176.5(2)
Co1 N2 C16 C15 -57.1(3)
C14 C15 C16 N2 65.7(3)
C16 N2 C17 C18 169.1(2)
Co1 N2 C17 C18 37.5(3)
C19 N3 C18 C17 174.3(2)
Co1 N3 C18 C17 43.0(3)
N2 C17 C18 N3 -53.7(3)
C18 N3 C19 C20 -178.4(3)
Co1 N3 C19 C20 -53.5(3)
N3 C19 C20 C21 69.8(4)
C22 N4 C21 C20 177.1(3)
Co1 N4 C21 C20 52.9(3)
C19 C20 C21 N4 -69.6(4)
C21 N4 C22 C23 -175.2(2)
Co1 N4 C22 C23 -44.5(3)
C14 N1 C23 C22 -168.9(2)
Co1 N1 C23 C22 -38.6(3)
N4 C22 C23 N1 55.4(3)
